data_7048964
loop_
_publ_author_name
'Guo, Haiyang'
'Gong, Chunhua'
'Zeng, Xianghua'
'Xu, Hao'
'Zeng, Qingdao'
'Zhang, Junyong'
'Xie, Jingli'

_publ_section_title
;
 Isopolymolybdate-based inorganic-organic hybrid compounds constructed by
 multidentate N-donor ligands: syntheses, structures and properties.
;
_journal_issue 17
_journal_name_full 'Dalton transactions (Cambridge, England : 2003)'
_journal_page_first 5541
_journal_page_last 5550
_journal_paper_doi 10.1039/c9dt00119k
_journal_volume 48
_journal_year 2019
_chemical_formula_moiety '4(Mo8 O26), 8(C18 H20 Cu N4 O), 10.67(H2 O), 4(H3 O0.75)'
_chemical_formula_sum 'C144 H193.33 Cu8 Mo32 N32 O125.67'
_chemical_formula_weight 7961.75
_space_group_crystal_system monoclinic
_space_group_IT_number 15
_space_group_name_Hall '-C 2yc'
_space_group_name_H-M_alt 'C 1 2/c 1'
_symmetry_space_group_name_Hall '-C 2yc'
_symmetry_space_group_name_H-M 'C 1 2/c 1'
_atom_sites_solution_hydrogens mixed
_atom_sites_solution_primary direct
_audit_creation_date 2019-02-07
_audit_creation_method
;
Olex2 1.2-beta
(compiled 2018.05.29 svn.r3508 for OlexSys, GUI svn.r5506)
;
_audit_update_record
;
2019-02-08 deposited with the CCDC.
2019-02-11 downloaded from the CCDC.
;
_cell_angle_alpha 90
_cell_angle_beta 125.402(5)
_cell_angle_gamma 90
_cell_formula_units_Z 1
_cell_length_a 27.2598(9)
_cell_length_b 11.72354(18)
_cell_length_c 21.7423(7)
_cell_measurement_reflns_used 4669
_cell_measurement_temperature 293(2)
_cell_measurement_theta_max 72.2570
_cell_measurement_theta_min 3.7940
_cell_volume 5663.7(4)
_computing_cell_refinement
;
CrysAlisPro, Agilent Technologies,
Version 1.171.37.35 (release 13-08-2014 CrysAlis171 .NET)
(compiled Aug 13 2014,18:06:01)
;
_computing_data_collection
;
CrysAlisPro, Agilent Technologies,
Version 1.171.37.35 (release 13-08-2014 CrysAlis171 .NET)
(compiled Aug 13 2014,18:06:01)
;
_computing_data_reduction
;
CrysAlisPro, Agilent Technologies,
Version 1.171.37.35 (release 13-08-2014 CrysAlis171 .NET)
(compiled Aug 13 2014,18:06:01)
;
_computing_molecular_graphics 'Olex2 (Dolomanov et al., 2009)'
_computing_publication_material 'Olex2 (Dolomanov et al., 2009)'
_computing_structure_refinement 'ShelXL (Sheldrick, 2015)'
_computing_structure_solution 'ShelXS (Sheldrick, 2008)'
_diffrn_ambient_temperature 293(2)
_diffrn_detector 'CCD plate'
_diffrn_detector_area_resol_mean 16.0802
_diffrn_detector_type Eos
_diffrn_measured_fraction_theta_full 0.999
_diffrn_measured_fraction_theta_max 0.999
_diffrn_measurement_details
;
#__ type_ start__ end____ width___ exp.time_
  1 omega  -26.00   33.00   1.0000    3.2100
omega____ theta____ kappa____ phi______ frames
    -       36.8327  -38.0000  -60.0000 59

#__ type_ start__ end____ width___ exp.time_
  2 omega   70.00   96.00   1.0000    3.2100
omega____ theta____ kappa____ phi______ frames
    -       36.8327    0.0000  -30.0000 26

#__ type_ start__ end____ width___ exp.time_
  3 omega   47.00   74.00   1.0000    3.2100
omega____ theta____ kappa____ phi______ frames
    -       36.8327  -99.0000   90.0000 27

#__ type_ start__ end____ width___ exp.time_
  4 omega    2.00   29.00   1.0000    3.2100
omega____ theta____ kappa____ phi______ frames
    -       36.8327  -99.0000   90.0000 27

#__ type_ start__ end____ width___ exp.time_
  5 omega   -4.00   55.00   1.0000    3.2100
omega____ theta____ kappa____ phi______ frames
    -       36.8327    0.0000  -30.0000 59

#__ type_ start__ end____ width___ exp.time_
  6 omega   91.00  174.00   1.0000   12.8450
omega____ theta____ kappa____ phi______ frames
    -      108.0000   61.0000 -150.0000 83

#__ type_ start__ end____ width___ exp.time_
  7 omega   73.00  109.00   1.0000    3.2100
omega____ theta____ kappa____ phi______ frames
    -       36.8327  178.0000   30.0000 36

#__ type_ start__ end____ width___ exp.time_
  8 omega   41.00  146.00   1.0000   12.8450
omega____ theta____ kappa____ phi______ frames
    -      108.0000  -15.0000   30.0000 105

#__ type_ start__ end____ width___ exp.time_
  9 omega   84.00  109.00   1.0000   12.8450
omega____ theta____ kappa____ phi______ frames
    -      108.0000  -95.0000  -90.0000 25

#__ type_ start__ end____ width___ exp.time_
 10 omega   72.00  104.00   1.0000   12.8450
omega____ theta____ kappa____ phi______ frames
    -      108.0000  -95.0000    0.0000 32

#__ type_ start__ end____ width___ exp.time_
 11 omega   64.00  115.00   1.0000   12.8450
omega____ theta____ kappa____ phi______ frames
    -      108.0000 -111.0000  -90.0000 51

#__ type_ start__ end____ width___ exp.time_
 12 omega   57.00   91.00   1.0000   12.8450
omega____ theta____ kappa____ phi______ frames
    -      108.0000  -30.0000  -90.0000 34

#__ type_ start__ end____ width___ exp.time_
 13 omega   47.00   72.00   1.0000   12.8450
omega____ theta____ kappa____ phi______ frames
    -      108.0000  -30.0000 -150.0000 25

#__ type_ start__ end____ width___ exp.time_
 14 omega   41.00   87.00   1.0000   12.8450
omega____ theta____ kappa____ phi______ frames
    -      108.0000  -30.0000 -120.0000 46

#__ type_ start__ end____ width___ exp.time_
 15 omega   42.00   89.00   1.0000   12.8450
omega____ theta____ kappa____ phi______ frames
    -      108.0000  -45.0000 -180.0000 47

#__ type_ start__ end____ width___ exp.time_
 16 omega   53.00   78.00   1.0000    3.2100
omega____ theta____ kappa____ phi______ frames
    -       36.8327 -178.0000 -120.0000 25

#__ type_ start__ end____ width___ exp.time_
 17 omega   55.00   84.00   1.0000    3.2100
omega____ theta____ kappa____ phi______ frames
    -       36.8327 -178.0000  -90.0000 29

#__ type_ start__ end____ width___ exp.time_
 18 omega  -27.00   53.00   1.0000    3.2100
omega____ theta____ kappa____ phi______ frames
    -       36.8327  -57.0000 -180.0000 80
;
_diffrn_measurement_device 'four-circle diffractometer'
_diffrn_measurement_device_type 'Xcalibur, Eos, Gemini'
_diffrn_measurement_method '\w scans'
_diffrn_orient_matrix_UB_11 0.0154417000
_diffrn_orient_matrix_UB_12 0.0441429000
_diffrn_orient_matrix_UB_13 -0.0536229000
_diffrn_orient_matrix_UB_21 -0.0632618000
_diffrn_orient_matrix_UB_22 -0.0340987000
_diffrn_orient_matrix_UB_23 -0.0684500000
_diffrn_orient_matrix_UB_31 -0.0238687000
_diffrn_orient_matrix_UB_32 0.1189287000
_diffrn_orient_matrix_UB_33 0.0002840000
_diffrn_radiation_monochromator graphite
_diffrn_radiation_probe x-ray
_diffrn_radiation_type CuK\a
_diffrn_radiation_wavelength 1.54184
_diffrn_reflns_av_R_equivalents 0.0418
_diffrn_reflns_av_unetI/netI 0.0487
_diffrn_reflns_Laue_measured_fraction_full 0.999
_diffrn_reflns_Laue_measured_fraction_max 0.999
_diffrn_reflns_limit_h_max 27
_diffrn_reflns_limit_h_min -32
_diffrn_reflns_limit_k_max 13
_diffrn_reflns_limit_k_min -7
_diffrn_reflns_limit_l_max 25
_diffrn_reflns_limit_l_min -25
_diffrn_reflns_number 9845
_diffrn_reflns_point_group_measured_fraction_full 0.999
_diffrn_reflns_point_group_measured_fraction_max 0.999
_diffrn_reflns_theta_full 66.547
_diffrn_reflns_theta_max 66.547
_diffrn_reflns_theta_min 3.979
_diffrn_source 'Enhance (Cu) X-ray Source'
_exptl_absorpt_coefficient_mu 15.675
_exptl_absorpt_correction_T_max 1.00000
_exptl_absorpt_correction_T_min 0.18559
_exptl_absorpt_correction_type multi-scan
_exptl_absorpt_process_details
;
CrysAlisPro, Agilent Technologies,
Version 1.171.37.35 (release 13-08-2014 CrysAlis171 .NET)
(compiled Aug 13 2014,18:06:01)
Empirical absorption correction using spherical harmonics,
 implemented in SCALE3 ABSPACK scaling algorithm.
;
_exptl_crystal_colour blue
_exptl_crystal_density_diffrn 2.334
_exptl_crystal_F_000 3863
_exptl_crystal_size_max 0.12
_exptl_crystal_size_mid 0.10
_exptl_crystal_size_min 0.08
_refine_diff_density_max 1.121
_refine_diff_density_min -0.866
_refine_diff_density_rms 0.167
_refine_ls_extinction_method none
_refine_ls_goodness_of_fit_ref 1.049
_refine_ls_hydrogen_treatment mixed
_refine_ls_matrix_type full
_refine_ls_number_parameters 394
_refine_ls_number_reflns 5000
_refine_ls_number_restraints 0
_refine_ls_restrained_S_all 1.049
_refine_ls_R_factor_all 0.0460
_refine_ls_R_factor_gt 0.0406
_refine_ls_shift/su_max 0.001
_refine_ls_shift/su_mean 0.000
_refine_ls_structure_factor_coef Fsqd
_refine_ls_weighting_details 'w=1/[\s^2^(Fo^2^)+(0.0719P)^2^] where P=(Fo^2^+2Fc^2^)/3'
_refine_ls_weighting_scheme calc
_refine_ls_wR_factor_gt 0.1111
_refine_ls_wR_factor_ref 0.1172
_reflns_Friedel_coverage 0.000
_reflns_number_gt 4362
_reflns_number_total 5000
_reflns_threshold_expression 'I > 2\s(I)'
_cod_data_source_file c9dt00119k2.cif
_cod_data_source_block 161012a
_cod_depositor_comments 'Adding full bibliography for 7048962--7048966.cif.'
_cod_database_code 7048964
_shelx_shelxl_version_number 2018/3
_chemical_oxdiff_formula 'Cu C H O N Mo'
_shelx_space_group_comment
;
The symmetry employed for this shelxl refinement is uniquely defined
by the following loop, which should always be used as a source of
symmetry information in preference to the above space-group names.
They are only intended as comments.
;
_reflns_odcompleteness_completeness 99.91
_reflns_odcompleteness_iscentric 1
_reflns_odcompleteness_theta 66.97
_olex2_refinement_description
;
1. Fixed Uiso
 At 1.2 times of:
  All C(H) groups, All C(H,H) groups
 At 1.5 times of:
  All O(H,H) groups
2. Others
 Fixed Sof: O3W(0.375) H3WA(0.75) H3WB(0.75) O4W(0.33333) H4WA(0.33333)
 H4WB(0.33333)
3.a Riding coordinates:
 O2W(H2WA,H2WB), O3W(H3WA,H3WB), O4W(H4WA,H4WB)
3.b Rotating group:
 O1W(H1WA,H1WB)
3.c Secondary CH2 refined with riding coordinates:
 C6(H6A,H6B), C18(H18A,H18B), C12(H12A,H12B)
3.d Aromatic/amide H refined with riding coordinates:
 C16(H16), C15(H15), C10(H10), C14(H14), C7(H7), C8(H8), C4(H4), C13(H13),
 C2(H2), C9(H9), C1(H1), C3(H3)
;
_olex2_date_sample_data_collection 2016-10-12
_olex2_submission_special_instructions 'No special instructions were received'

loop_
_space_group_symop_operation_xyz
'x, y, z'
'-x, y, -z+1/2'
'x+1/2, y+1/2, z'
'-x+1/2, y+1/2, -z+1/2'
'-x, -y, -z'
'x, -y, z-1/2'
'-x+1/2, -y+1/2, -z'
'x+1/2, -y+1/2, z-1/2'

loop_
_atom_site_label
_atom_site_type_symbol
_atom_site_fract_x
_atom_site_fract_y
_atom_site_fract_z
_atom_site_U_iso_or_equiv
_atom_site_adp_type
_atom_site_occupancy
_atom_site_site_symmetry_order
_atom_site_calc_flag
_atom_site_refinement_flags_posn
_atom_site_refinement_flags_adp
_atom_site_refinement_flags_occupancy
Mo1 Mo 0.27570(2) 0.60510(3) 0.51161(2) 0.02471(13) Uani 1 1 d . . .
Mo2 Mo 0.13767(2) 0.64499(4) 0.44650(2) 0.03003(14) Uani 1 1 d . . .
Mo3 Mo 0.31912(2) 0.74759(4) 0.66175(2) 0.02977(14) Uani 1 1 d . . .
Mo4 Mo 0.17866(2) 0.78992(4) 0.59709(3) 0.03634(14) Uani 1 1 d . . .
Cu1 Cu 0.36480(4) 0.30924(6) 0.73529(4) 0.03093(19) Uani 1 1 d . . .
O11 O 0.19370(15) 0.6070(3) 0.41855(18) 0.0247(7) Uani 1 1 d . . .
O2 O 0.27391(17) 0.4813(3) 0.5507(2) 0.0341(8) Uani 1 1 d . . .
O12 O 0.22898(16) 0.7149(3) 0.5423(2) 0.0285(7) Uani 1 1 d . . .
O4 O 0.3176(2) 0.6186(4) 0.6979(2) 0.0426(10) Uani 1 1 d . . .
O3 O 0.34260(15) 0.6870(3) 0.59703(19) 0.0273(7) Uani 1 1 d . . .
O10 O 0.1423(2) 0.5195(4) 0.4882(3) 0.0439(10) Uani 1 1 d . . .
O13 O 0.1805(3) 0.6684(4) 0.6403(3) 0.0564(13) Uani 1 1 d . . .
O1W O 0.38830(19) 0.4543(3) 0.7897(2) 0.0395(9) Uani 1 1 d . . .
H1WA H 0.385361 0.451554 0.827533 0.059 Uiso 1 1 d GR . .
H1WB H 0.365295 0.509331 0.759896 0.059 Uiso 1 1 d GR . .
O1 O 0.31025(17) 0.5694(3) 0.4671(2) 0.0341(8) Uani 1 1 d . . .
O6 O 0.2617(2) 0.8308(3) 0.6651(2) 0.0371(9) Uani 1 1 d . . .
O9 O 0.07050(18) 0.6395(4) 0.3593(2) 0.0418(10) Uani 1 1 d . . .
O8 O 0.11615(18) 0.7506(4) 0.4948(2) 0.0394(9) Uani 1 1 d . . .
N2 N 0.3870(2) 0.3490(4) 0.6621(3) 0.0340(10) Uani 1 1 d . . .
O5 O 0.3849(2) 0.8098(4) 0.7327(2) 0.0467(11) Uani 1 1 d . . .
N4 N 0.2741(2) 0.3070(4) 0.6910(3) 0.0346(10) Uani 1 1 d . . .
N1 N 0.3437(2) 0.1600(4) 0.6814(3) 0.0347(10) Uani 1 1 d . . .
O7 O 0.1430(2) 0.8891(4) 0.6170(3) 0.0562(12) Uani 1 1 d . . .
N3 N 0.4288(2) 0.2091(4) 0.8249(3) 0.0343(10) Uani 1 1 d . . .
C17 C 0.2525(3) 0.1984(5) 0.6745(3) 0.0355(12) Uani 1 1 d . . .
C6 C 0.3224(3) 0.1862(5) 0.6024(3) 0.0411(13) Uani 1 1 d . . .
H6A H 0.281262 0.213534 0.573783 0.049 Uiso 1 1 calc R . .
H6B H 0.323491 0.117546 0.578236 0.049 Uiso 1 1 calc R . .
C11 C 0.4350(3) 0.1072(5) 0.8028(3) 0.0371(12) Uani 1 1 d . . .
C16 C 0.1943(3) 0.1751(6) 0.6504(3) 0.0436(14) Uani 1 1 d . . .
H16 H 0.180242 0.100360 0.640179 0.052 Uiso 1 1 calc R . .
C5 C 0.3624(3) 0.2754(5) 0.6036(3) 0.0368(12) Uani 1 1 d . . .
C15 C 0.1577(3) 0.2610(7) 0.6416(4) 0.0521(17) Uani 1 1 d . . .
H15 H 0.118750 0.245498 0.626468 0.063 Uiso 1 1 calc R . .
C10 C 0.4741(3) 0.0258(6) 0.8530(4) 0.0478(15) Uani 1 1 d . . .
H10 H 0.477462 -0.044604 0.836039 0.057 Uiso 1 1 calc R . .
C14 C 0.1787(3) 0.3728(6) 0.6553(3) 0.0462(15) Uani 1 1 d . . .
H14 H 0.153863 0.433325 0.648213 0.055 Uiso 1 1 calc R . .
C7 C 0.4619(3) 0.2327(5) 0.8995(4) 0.0429(14) Uani 1 1 d . . .
H7 H 0.457641 0.303434 0.915342 0.051 Uiso 1 1 calc R . .
C8 C 0.5016(3) 0.1548(7) 0.9527(4) 0.0521(17) Uani 1 1 d . . .
H8 H 0.523639 0.172510 1.003778 0.063 Uiso 1 1 calc R . .
C18 C 0.2960(3) 0.1085(5) 0.6852(4) 0.0405(13) Uani 1 1 d . . .
H18A H 0.313967 0.071863 0.733738 0.049 Uiso 1 1 calc R . .
H18B H 0.274739 0.050874 0.646217 0.049 Uiso 1 1 calc R . .
C4 C 0.3729(3) 0.2842(6) 0.5491(4) 0.0529(16) Uani 1 1 d . . .
H4 H 0.356411 0.231515 0.509981 0.063 Uiso 1 1 calc R . .
C12 C 0.3977(3) 0.0878(5) 0.7187(3) 0.0414(13) Uani 1 1 d . . .
H12A H 0.421335 0.106162 0.699654 0.050 Uiso 1 1 calc R . .
H12B H 0.386065 0.008243 0.707751 0.050 Uiso 1 1 calc R . .
C13 C 0.2374(3) 0.3913(5) 0.6797(3) 0.0408(13) Uani 1 1 d . . .
H13 H 0.251730 0.465840 0.688423 0.049 Uiso 1 1 calc R . .
C2 C 0.4336(3) 0.4478(6) 0.6128(4) 0.0528(17) Uani 1 1 d . . .
H2 H 0.458209 0.506828 0.616964 0.063 Uiso 1 1 calc R . .
C9 C 0.5085(3) 0.0508(6) 0.9297(4) 0.0563(18) Uani 1 1 d . . .
H9 H 0.535789 -0.002224 0.964881 0.068 Uiso 1 1 calc R . .
C1 C 0.4218(3) 0.4337(5) 0.6663(4) 0.0417(13) Uani 1 1 d . . .
H1 H 0.438462 0.484781 0.706351 0.050 Uiso 1 1 calc R . .
C3 C 0.4083(4) 0.3725(7) 0.5535(4) 0.0573(18) Uani 1 1 d . . .
H3 H 0.414897 0.381043 0.516329 0.069 Uiso 1 1 calc R . .
O2W O 0.4898(3) 0.7063(8) 0.8977(5) 0.111(3) Uani 1 1 d . . .
H2WA H 0.479327 0.744437 0.854339 0.166 Uiso 1 1 d R . .
H2WB H 0.460397 0.641337 0.868219 0.166 Uiso 1 1 d R . .
O3W O 0.500000 0.6755(9) 0.750000 0.116(7) Uani 0.75 2 d S T P
H3WA H 0.524300 0.731503 0.768710 0.174 Uiso 0.75 1 d R . .
H3WB H 0.465400 0.705763 0.728440 0.174 Uiso 0.75 1 d R . .
O4W O 0.4586(9) 0.5407(17) 0.9446(12) 0.085(6) Uani 0.3333 1 d . . .
H4WA H 0.468635 0.590594 0.983157 0.127 Uiso 0.3333 1 d R . .
H4WB H 0.484145 0.483654 0.959367 0.127 Uiso 0.3333 1 d R . .

loop_
_atom_site_aniso_label
_atom_site_aniso_U_11
_atom_site_aniso_U_22
_atom_site_aniso_U_33
_atom_site_aniso_U_23
_atom_site_aniso_U_13
_atom_site_aniso_U_12
Mo1 0.0243(2) 0.0208(2) 0.0256(2) 0.00046(15) 0.01252(17) 0.00072(14)
Mo2 0.0258(2) 0.0296(2) 0.0347(2) -0.00440(17) 0.01754(19) -0.00545(16)
Mo3 0.0342(2) 0.0275(2) 0.0237(2) 0.00143(16) 0.01451(19) -0.00173(16)
Mo4 0.0417(3) 0.0388(3) 0.0393(3) -0.00665(19) 0.0296(2) -0.0066(2)
Cu1 0.0339(4) 0.0249(4) 0.0310(4) -0.0019(3) 0.0171(3) -0.0014(3)
O11 0.0251(16) 0.0215(16) 0.0226(16) -0.0023(13) 0.0110(13) -0.0045(13)
O2 0.0348(19) 0.0273(18) 0.0318(18) 0.0031(16) 0.0144(16) -0.0016(16)
O12 0.0298(18) 0.0271(17) 0.0297(17) 0.0011(15) 0.0178(15) -0.0007(15)
O4 0.056(3) 0.034(2) 0.035(2) 0.0070(17) 0.025(2) 0.0008(19)
O3 0.0242(16) 0.0274(17) 0.0258(16) -0.0005(14) 0.0118(14) 0.0003(14)
O10 0.043(2) 0.038(2) 0.054(2) -0.002(2) 0.030(2) -0.0063(19)
O13 0.075(3) 0.053(3) 0.056(3) -0.005(2) 0.046(3) -0.017(3)
O1W 0.047(2) 0.033(2) 0.037(2) -0.0053(17) 0.0228(19) 0.0005(17)
O1 0.0338(18) 0.0323(19) 0.0368(19) -0.0025(16) 0.0207(16) 0.0006(16)
O6 0.046(2) 0.035(2) 0.0312(19) -0.0073(16) 0.0234(18) -0.0023(18)
O9 0.0280(19) 0.044(2) 0.044(2) -0.0067(19) 0.0158(18) -0.0094(17)
O8 0.0300(19) 0.047(2) 0.043(2) -0.0076(19) 0.0222(18) -0.0021(17)
N2 0.034(2) 0.033(2) 0.033(2) 0.002(2) 0.0184(19) 0.0010(19)
O5 0.047(2) 0.046(2) 0.0276(19) -0.0050(18) 0.0110(18) -0.012(2)
N4 0.035(2) 0.034(2) 0.036(2) 0.000(2) 0.022(2) -0.004(2)
N1 0.043(3) 0.025(2) 0.034(2) -0.0020(19) 0.021(2) -0.002(2)
O7 0.066(3) 0.058(3) 0.069(3) -0.017(3) 0.054(3) -0.009(3)
N3 0.034(2) 0.030(2) 0.035(2) 0.0007(19) 0.018(2) 0.0045(19)
C17 0.039(3) 0.038(3) 0.026(2) -0.004(2) 0.017(2) -0.009(2)
C6 0.048(3) 0.037(3) 0.031(3) -0.007(2) 0.018(3) -0.004(3)
C11 0.034(3) 0.038(3) 0.039(3) 0.001(2) 0.021(2) 0.001(2)
C16 0.041(3) 0.048(4) 0.041(3) -0.001(3) 0.024(3) -0.010(3)
C5 0.040(3) 0.037(3) 0.032(3) 0.000(2) 0.020(2) 0.008(2)
C15 0.041(3) 0.081(5) 0.034(3) -0.004(3) 0.021(3) -0.009(3)
C10 0.050(3) 0.040(3) 0.054(4) 0.004(3) 0.031(3) 0.012(3)
C14 0.035(3) 0.063(4) 0.040(3) 0.004(3) 0.021(3) 0.002(3)
C7 0.036(3) 0.037(3) 0.047(3) -0.003(3) 0.019(3) 0.003(2)
C8 0.038(3) 0.063(4) 0.041(3) 0.004(3) 0.015(3) 0.007(3)
C18 0.049(3) 0.024(3) 0.046(3) -0.005(2) 0.026(3) -0.012(2)
C4 0.062(4) 0.053(4) 0.045(4) 0.000(3) 0.032(3) 0.005(3)
C12 0.053(3) 0.029(3) 0.045(3) 0.003(3) 0.030(3) 0.006(3)
C13 0.036(3) 0.040(3) 0.043(3) -0.002(3) 0.020(3) 0.000(3)
C2 0.048(4) 0.057(4) 0.063(4) 0.015(3) 0.038(3) 0.007(3)
C9 0.045(3) 0.057(4) 0.063(4) 0.024(4) 0.030(3) 0.027(3)
C1 0.039(3) 0.039(3) 0.044(3) -0.001(3) 0.022(3) -0.005(3)
C3 0.069(5) 0.067(5) 0.050(4) 0.014(4) 0.043(4) 0.010(4)
O2W 0.075(5) 0.131(7) 0.117(6) -0.036(6) 0.050(5) -0.020(5)
O3W 0.050(6) 0.035(5) 0.144(12) 0.000 -0.012(7) 0.000
O4W 0.090(13) 0.087(13) 0.115(15) -0.038(12) 0.081(13) -0.040(11)

loop_
_atom_type_symbol
_atom_type_description
_atom_type_scat_dispersion_real
_atom_type_scat_dispersion_imag
_atom_type_scat_source
C C 0.0181 0.0091 'International Tables Vol C Tables 4.2.6.8 and 6.1.1.4'
H H 0.0000 0.0000 'International Tables Vol C Tables 4.2.6.8 and 6.1.1.4'
Cu Cu -1.9646 0.5888 'International Tables Vol C Tables 4.2.6.8 and 6.1.1.4'
Mo Mo -0.0483 2.7339 'International Tables Vol C Tables 4.2.6.8 and 6.1.1.4'
N N 0.0311 0.0180 'International Tables Vol C Tables 4.2.6.8 and 6.1.1.4'
O O 0.0492 0.0322 'International Tables Vol C Tables 4.2.6.8 and 6.1.1.4'

loop_
_geom_angle_atom_site_label_1
_geom_angle_atom_site_label_2
_geom_angle_atom_site_label_3
_geom_angle
_geom_angle_site_symmetry_1
_geom_angle_site_symmetry_3
O11 Mo1 O12 77.20(13) . 7_566
O11 Mo1 O12 77.84(14) . .
O2 Mo1 O11 100.36(16) . .
O2 Mo1 O12 174.66(16) . 7_566
O2 Mo1 O12 99.29(17) . .
O2 Mo1 O3 103.15(16) . .
O2 Mo1 O1 104.69(19) . .
O12 Mo1 O12 75.61(15) . 7_566
O3 Mo1 O11 149.10(14) . .
O3 Mo1 O12 78.82(14) . .
O3 Mo1 O12 77.60(14) . 7_566
O1 Mo1 O11 95.12(16) . .
O1 Mo1 O12 155.88(16) . .
O1 Mo1 O12 80.35(16) . 7_566
O1 Mo1 O3 97.99(17) . .
O11 Mo2 O12 74.62(13) . .
O11 Mo2 O3 70.97(13) . 7_566
O12 Mo2 O3 71.75(12) . 7_566
O10 Mo2 O11 97.80(18) . .
O10 Mo2 O12 96.87(18) . .
O10 Mo2 O3 165.54(17) . 7_566
O10 Mo2 O9 105.1(2) . .
O10 Mo2 O8 102.7(2) . .
O9 Mo2 O11 99.84(18) . .
O9 Mo2 O12 157.92(17) . .
O9 Mo2 O3 86.21(17) . 7_566
O9 Mo2 O8 99.2(2) . .
O8 Mo2 O11 147.20(16) . .
O8 Mo2 O12 77.69(15) . .
O8 Mo2 O3 83.95(16) . 7_566
O11 Mo3 O12 71.51(12) 7_566 .
O4 Mo3 O11 163.80(17) . 7_566
O4 Mo3 O12 94.31(18) . .
O4 Mo3 O3 96.44(18) . .
O4 Mo3 O6 101.4(2) . .
O3 Mo3 O11 72.48(13) . 7_566
O3 Mo3 O12 73.64(13) . .
O6 Mo3 O11 83.24(15) . 7_566
O6 Mo3 O12 76.53(15) . .
O6 Mo3 O3 146.16(15) . .
O5 Mo3 O11 89.25(17) . 7_566
O5 Mo3 O12 160.76(18) . .
O5 Mo3 O4 104.7(2) . .
O5 Mo3 O3 101.0(2) . .
O5 Mo3 O6 101.9(2) . .
O13 Mo4 O12 97.1(2) . .
O13 Mo4 O1 166.7(2) . 7_566
O13 Mo4 O6 98.1(2) . .
O13 Mo4 O8 99.4(2) . .
O13 Mo4 O7 105.6(3) . .
O1 Mo4 O12 69.64(13) 7_566 .
O6 Mo4 O12 73.76(14) . .
O6 Mo4 O1 77.08(16) . 7_566
O6 Mo4 O8 144.66(17) . .
O8 Mo4 O12 73.75(15) . .
O8 Mo4 O1 78.94(16) . 7_566
O7 Mo4 O12 157.3(2) . .
O7 Mo4 O1 87.7(2) . 7_566
O7 Mo4 O6 102.9(2) . .
O7 Mo4 O8 101.7(2) . .
O1W Cu1 N2 97.51(19) . .
O1W Cu1 N4 100.17(19) . .
O1W Cu1 N1 178.1(2) . .
O1W Cu1 N3 96.97(18) . .
N2 Cu1 N4 116.82(19) . .
N2 Cu1 N3 113.0(2) . .
N4 Cu1 N3 124.01(19) . .
N1 Cu1 N2 81.9(2) . .
N1 Cu1 N4 81.7(2) . .
N1 Cu1 N3 81.66(19) . .
Mo1 O11 Mo2 107.72(15) . .
Mo1 O11 Mo3 111.69(15) . 7_566
Mo2 O11 Mo3 104.91(14) . 7_566
Mo1 O12 Mo1 104.39(14) . 7_566
Mo1 O12 Mo2 91.77(13) . .
Mo1 O12 Mo3 90.72(13) . .
Mo1 O12 Mo4 92.04(12) 7_566 .
Mo1 O12 Mo4 163.50(18) . .
Mo2 O12 Mo1 98.64(13) . 7_566
Mo2 O12 Mo3 162.96(18) . .
Mo2 O12 Mo4 87.16(12) . .
Mo3 O12 Mo1 97.05(13) . 7_566
Mo3 O12 Mo4 85.70(12) . .
Mo1 O3 Mo2 109.41(15) . 7_566
Mo1 O3 Mo3 110.18(17) . .
Mo3 O3 Mo2 103.06(15) . 7_566
Cu1 O1W H1WA 111.2 . .
Cu1 O1W H1WB 110.6 . .
H1WA O1W H1WB 108.0 . .
Mo1 O1 Mo4 118.0(2) . 7_566
Mo3 O6 Mo4 118.6(2) . .
Mo4 O8 Mo2 116.2(2) . .
C5 N2 Cu1 112.0(4) . .
C1 N2 Cu1 129.1(4) . .
C1 N2 C5 118.9(5) . .
C17 N4 Cu1 110.6(4) . .
C13 N4 Cu1 130.3(4) . .
C13 N4 C17 119.0(5) . .
C6 N1 Cu1 106.5(3) . .
C18 N1 Cu1 106.8(4) . .
C18 N1 C6 112.4(5) . .
C12 N1 Cu1 108.9(4) . .
C12 N1 C6 110.5(5) . .
C12 N1 C18 111.5(5) . .
C11 N3 Cu1 112.5(4) . .
C11 N3 C7 118.7(5) . .
C7 N3 Cu1 128.8(4) . .
N4 C17 C16 120.8(6) . .
N4 C17 C18 115.7(5) . .
C16 C17 C18 123.5(6) . .
N1 C6 H6A 109.8 . .
N1 C6 H6B 109.8 . .
N1 C6 C5 109.2(5) . .
H6A C6 H6B 108.3 . .
C5 C6 H6A 109.8 . .
C5 C6 H6B 109.8 . .
N3 C11 C10 122.5(6) . .
N3 C11 C12 115.7(5) . .
C10 C11 C12 121.7(6) . .
C17 C16 H16 120.0 . .
C15 C16 C17 119.9(6) . .
C15 C16 H16 120.0 . .
N2 C5 C6 115.0(5) . .
N2 C5 C4 121.7(6) . .
C4 C5 C6 123.3(6) . .
C16 C15 H15 120.2 . .
C16 C15 C14 119.6(6) . .
C14 C15 H15 120.2 . .
C11 C10 H10 120.7 . .
C11 C10 C9 118.7(6) . .
C9 C10 H10 120.7 . .
C15 C14 H14 120.9 . .
C13 C14 C15 118.1(7) . .
C13 C14 H14 120.9 . .
N3 C7 H7 119.2 . .
N3 C7 C8 121.7(6) . .
C8 C7 H7 119.2 . .
C7 C8 H8 120.3 . .
C9 C8 C7 119.5(7) . .
C9 C8 H8 120.3 . .
N1 C18 C17 110.3(5) . .
N1 C18 H18A 109.6 . .
N1 C18 H18B 109.6 . .
C17 C18 H18A 109.6 . .
C17 C18 H18B 109.6 . .
H18A C18 H18B 108.1 . .
C5 C4 H4 120.6 . .
C5 C4 C3 118.9(7) . .
C3 C4 H4 120.6 . .
N1 C12 C11 109.8(5) . .
N1 C12 H12A 109.7 . .
N1 C12 H12B 109.7 . .
C11 C12 H12A 109.7 . .
C11 C12 H12B 109.7 . .
H12A C12 H12B 108.2 . .
N4 C13 C14 122.4(6) . .
N4 C13 H13 118.8 . .
C14 C13 H13 118.8 . .
C1 C2 H2 120.8 . .
C3 C2 H2 120.8 . .
C3 C2 C1 118.4(7) . .
C10 C9 H9 120.5 . .
C8 C9 C10 119.0(6) . .
C8 C9 H9 120.5 . .
N2 C1 C2 122.1(6) . .
N2 C1 H1 118.9 . .
C2 C1 H1 118.9 . .
C4 C3 H3 120.1 . .
C2 C3 C4 119.9(6) . .
C2 C3 H3 120.1 . .
H2WA O2W H2WB 93.1 . .
H3WA O3W H3WA 79.0 . 2_656
H3WA O3W H3WB 104.5 . .
H3WA O3W H3WB 104.5 2_656 2_656
H3WA O3W H3WB 26.7 . 2_656
H3WB O3W H3WA 26.7 . 2_656
H3WB O3W H3WB 130.7 . 2_656
H4WA O4W H4WB 113.2 . .

loop_
_geom_bond_atom_site_label_1
_geom_bond_atom_site_label_2
_geom_bond_distance
_geom_bond_site_symmetry_2
Mo1 O11 1.962(3) .
Mo1 O2 1.696(4) .
Mo1 O12 2.381(4) 7_566
Mo1 O12 2.169(4) .
Mo1 O3 1.942(3) .
Mo1 O1 1.747(4) .
Mo2 O11 1.994(3) .
Mo2 O12 2.280(4) .
Mo2 O3 2.378(4) 7_566
Mo2 O10 1.693(4) .
Mo2 O9 1.711(4) .
Mo2 O8 1.922(4) .
Mo3 O11 2.317(3) 7_566
Mo3 O12 2.353(4) .
Mo3 O4 1.716(4) .
Mo3 O3 1.984(4) .
Mo3 O6 1.882(4) .
Mo3 O5 1.710(4) .
Mo4 O12 2.444(4) .
Mo4 O13 1.692(5) .
Mo4 O1 2.291(4) 7_566
Mo4 O6 1.913(4) .
Mo4 O8 1.916(4) .
Mo4 O7 1.723(5) .
Cu1 O1W 1.955(4) .
Cu1 N2 2.057(5) .
Cu1 N4 2.070(5) .
Cu1 N1 1.996(5) .
Cu1 N3 2.070(5) .
O1W H1WA 0.8718 .
O1W H1WB 0.8714 .
N2 C5 1.351(8) .
N2 C1 1.338(8) .
N4 C17 1.361(8) .
N4 C13 1.323(8) .
N1 C6 1.492(7) .
N1 C18 1.479(8) .
N1 C12 1.470(8) .
N3 C11 1.334(8) .
N3 C7 1.351(8) .
C17 C16 1.380(9) .
C17 C18 1.500(9) .
C6 H6A 0.9700 .
C6 H6B 0.9700 .
C6 C5 1.500(9) .
C11 C10 1.375(9) .
C11 C12 1.509(8) .
C16 H16 0.9300 .
C16 C15 1.350(10) .
C5 C4 1.374(9) .
C15 H15 0.9300 .
C15 C14 1.392(10) .
C10 H10 0.9300 .
C10 C9 1.391(10) .
C14 H14 0.9300 .
C14 C13 1.382(9) .
C7 H7 0.9300 .
C7 C8 1.376(9) .
C8 H8 0.9300 .
C8 C9 1.371(11) .
C18 H18A 0.9700 .
C18 H18B 0.9700 .
C4 H4 0.9300 .
C4 C3 1.381(11) .
C12 H12A 0.9700 .
C12 H12B 0.9700 .
C13 H13 0.9300 .
C2 H2 0.9300 .
C2 C1 1.386(9) .
C2 C3 1.374(11) .
C9 H9 0.9300 .
C1 H1 0.9300 .
C3 H3 0.9300 .
O2W H2WA 0.9272 .
O2W H2WB 1.0191 .
O3W H3WA 0.8500 2_656
O3W H3WA 0.8500 .
O3W H3WB 0.8501 .
O3W H3WB 0.8500 2_656
O4W H4WA 0.9245 .
O4W H4WB 0.8810 .

loop_
_geom_torsion_atom_site_label_1
_geom_torsion_atom_site_label_2
_geom_torsion_atom_site_label_3
_geom_torsion_atom_site_label_4
_geom_torsion
_geom_torsion_site_symmetry_1
_geom_torsion_site_symmetry_4
Cu1 N2 C5 C6 3.0(6) . .
Cu1 N2 C5 C4 -178.1(5) . .
Cu1 N2 C1 C2 178.5(5) . .
Cu1 N4 C17 C16 174.4(4) . .
Cu1 N4 C17 C18 -4.9(6) . .
Cu1 N4 C13 C14 -174.3(5) . .
Cu1 N1 C6 C5 41.8(5) . .
Cu1 N1 C18 C17 39.7(5) . .
Cu1 N1 C12 C11 36.4(6) . .
Cu1 N3 C11 C10 -178.6(5) . .
Cu1 N3 C11 C12 3.4(7) . .
Cu1 N3 C7 C8 177.9(5) . .
O11 Mo1 O1 Mo4 76.5(2) . 7_566
O11 Mo3 O6 Mo4 94.2(2) 7_566 .
O2 Mo1 O1 Mo4 178.68(19) . 7_566
O12 Mo1 O1 Mo4 5.1(5) . 7_566
O12 Mo1 O1 Mo4 0.49(18) 7_566 7_566
O12 Mo3 O6 Mo4 21.6(2) . .
O4 Mo3 O6 Mo4 -70.1(3) . .
O3 Mo1 O1 Mo4 -75.4(2) . 7_566
O3 Mo3 O6 Mo4 50.3(4) . .
N2 C5 C4 C3 -1.7(10) . .
O5 Mo3 O6 Mo4 -178.0(2) . .
N4 C17 C16 C15 1.3(9) . .
N4 C17 C18 N1 -23.1(7) . .
N1 C6 C5 N2 -30.0(7) . .
N1 C6 C5 C4 151.1(6) . .
N3 C11 C10 C9 0.0(10) . .
N3 C11 C12 N1 -26.4(7) . .
N3 C7 C8 C9 0.6(11) . .
C17 N4 C13 C14 3.5(9) . .
C17 C16 C15 C14 1.5(10) . .
C6 N1 C18 C17 -76.7(6) . .
C6 N1 C12 C11 153.1(5) . .
C6 C5 C4 C3 177.1(6) . .
C11 N3 C7 C8 0.3(10) . .
C11 C10 C9 C8 1.0(11) . .
C16 C17 C18 N1 157.7(5) . .
C16 C15 C14 C13 -1.8(10) . .
C5 N2 C1 C2 -0.5(9) . .
C5 C4 C3 C2 1.8(11) . .
C15 C14 C13 N4 -0.7(10) . .
C10 C11 C12 N1 155.5(6) . .
C7 N3 C11 C10 -0.6(9) . .
C7 N3 C11 C12 -178.7(6) . .
C7 C8 C9 C10 -1.3(11) . .
C18 N1 C6 C5 158.4(5) . .
C18 N1 C12 C11 -81.2(6) . .
C18 C17 C16 C15 -179.5(6) . .
C12 N1 C6 C5 -76.3(6) . .
C12 N1 C18 C17 158.6(5) . .
C12 C11 C10 C9 177.9(6) . .
C13 N4 C17 C16 -3.8(9) . .
C13 N4 C17 C18 177.0(5) . .
C1 N2 C5 C6 -177.9(5) . .
C1 N2 C5 C4 1.1(9) . .
C1 C2 C3 C4 -1.3(11) . .
C3 C2 C1 N2 0.6(10) . .
